data_8101551
loop_
_publ_author_name
'Schreuer, J\"urgen'

_publ_section_title
;
Crystal structure of rubidium sulfamate, RbH~2~NSO~3~
;
_journal_issue 3
_journal_name_full 'Zeitschrift f\"ur Kristallographie - New Crystal Structures'
_journal_page_first 305
_journal_page_last 305
_journal_volume 214
_journal_year 1999
_chemical_formula_structural 'Rb H2 N S O3'
_chemical_formula_sum 'H2 N O3 Rb S'
_chemical_formula_weight 181.56
_chemical_name_common 'rubidium sulfamate'
_space_group_IT_number 61
_symmetry_cell_setting orthorhombic
_symmetry_space_group_name_Hall '-P 2ac 2ab'
_symmetry_space_group_name_H-M 'P b c a'
_cell_angle_alpha 90.00
_cell_angle_beta 90.00
_cell_angle_gamma 90.00
_cell_formula_units_Z 8
_cell_length_a 7.427(2)
_cell_length_b 7.781(2)
_cell_length_c 14.523(3)
_cell_measurement_temperature 298(2)
_cell_volume 839.3(4)
_diffrn_ambient_temperature 298(2)
_exptl_crystal_density_diffrn 2.874
_refine_ls_R_factor_obs 0.0311
_refine_ls_wR_factor_obs 0.0575
_cod_database_code 8101551

loop_
_symmetry_equiv_pos_as_xyz
'x, y, z'
'-x+1/2, -y, z+1/2'
'-x, y+1/2, -z+1/2'
'x+1/2, -y+1/2, -z'
'-x, -y, -z'
'x-1/2, y, -z-1/2'
'x, -y-1/2, z-1/2'
'-x-1/2, y-1/2, z'

loop_
_atom_site_label
_atom_site_type_symbol
_atom_site_fract_x
_atom_site_fract_y
_atom_site_fract_z
_atom_site_U_iso_or_equiv
_atom_site_adp_type
_atom_site_occupancy
_atom_site_calc_flag
_atom_site_refinement_flags
_atom_site_disorder_assembly
_atom_site_disorder_group
Rb Rb 0.37056(5) 0.14141(4) 0.58256(2) 0.01976(12) Uani 1 d . . .
S S 0.37792(12) 0.34563(10) 0.36199(5) 0.01316(17) Uani 1 d . . .
O1 O 0.5089(4) 0.2154(3) 0.38604(19) 0.0229(6) Uani 1 d . . .
O2 O 0.2606(4) 0.2921(3) 0.28645(17) 0.0272(6) Uani 1 d . . .
O3 O 0.2756(4) 0.4076(4) 0.43948(19) 0.0290(7) Uani 1 d . . .
N N 0.4991(5) 0.5098(4) 0.3261(2) 0.0194(6) Uani 1 d . . .
H1 H 0.558(7) 0.480(7) 0.281(3) 0.047(17) Uiso 1 d . . .
H2 H 0.419(6) 0.586(7) 0.309(3) 0.034(13) Uiso 1 d . . .

loop_
_atom_site_aniso_label
_atom_site_aniso_U_11
_atom_site_aniso_U_22
_atom_site_aniso_U_33
_atom_site_aniso_U_23
_atom_site_aniso_U_13
_atom_site_aniso_U_12
Rb 0.01934(17) 0.01881(17) 0.02114(18) -0.00114(13) 0.00114(16) 0.00277(15)
S 0.0111(3) 0.0134(3) 0.0149(3) 0.0017(3) -0.0007(3) -0.0003(4)
O1 0.0191(12) 0.0178(12) 0.0317(14) 0.0071(12) 0.0024(12) 0.0050(12)
O2 0.0293(14) 0.0258(13) 0.0267(14) 0.0046(12) -0.0122(13) -0.0117(13)
O3 0.0285(16) 0.0343(15) 0.0243(14) 0.0031(11) 0.0114(12) 0.0087(14)
N 0.0200(16) 0.0138(14) 0.0243(16) 0.0025(12) -0.0002(14) -0.0013(14)

loop_
_geom_bond_atom_site_label_1
_geom_bond_atom_site_label_2
_geom_bond_distance
_geom_bond_site_symmetry_2
_geom_bond_publ_flag
Rb O1 2.944(3) 4_456 ?
Rb O1 2.953(3) 5_656 ?
Rb O3 2.968(3) 8_655 ?
Rb O3 3.017(3) . ?
Rb O3 3.049(3) 4_556 ?
Rb O1 3.087(3) . ?
Rb O2 3.115(3) 7_566 ?
Rb N 3.172(3) 5_666 ?
Rb N 3.279(4) 4_456 ?
Rb O2 3.504(3) 4_556 ?
Rb S 3.5763(10) . ?
Rb S 3.7478(14) 4_456 ?
S O3 1.441(3) . ?
S O1 1.447(3) . ?
S O2 1.462(3) . ?
S N 1.647(3) . ?
S Rb 3.7478(14) 4_556 ?
S Rb 3.8547(14) 4_456 ?
O1 Rb 2.944(3) 4_556 ?
O1 Rb 2.953(3) 5_656 ?
O2 Rb 3.115(3) 7_565 ?
O2 Rb 3.504(3) 4_456 ?
O3 Rb 2.968(3) 8_665 ?
O3 Rb 3.049(3) 4_456 ?
N Rb 3.172(3) 5_666 ?
N Rb 3.279(4) 4_556 ?
N H1 0.82(5) . ?
N H2 0.87(5) . ?
